data_7151721
loop_
_publ_author_name
'Bose, Purnandhu'
'Ahamed, B. Nisar'
'Ghosh, Pradyut'

_publ_section_title
;
 Functionalized guanidinium chloride based colourimetric sensors for
 fluoride and acetate: single crystal X-ray structural evidence of -NH
 deprotonation and complexation.
;
_journal_issue 6
_journal_name_full 'Organic &amp; biomolecular chemistry'
_journal_page_first 1972
_journal_page_last 1979
_journal_paper_doi 10.1039/C0OB00947D
_journal_volume 9
_journal_year 2011
_chemical_formula_sum 'C37 H31 N5 O4'
_chemical_formula_weight 609.67
_chemical_name_systematic
;
?
;
_space_group_IT_number 61
_symmetry_cell_setting orthorhombic
_symmetry_space_group_name_Hall '-P 2ac 2ab'
_symmetry_space_group_name_H-M 'P b c a'
_atom_sites_solution_hydrogens geom
_atom_sites_solution_primary direct
_atom_sites_solution_secondary difmap
_audit_creation_method SHELXL-97
_cell_angle_alpha 90.00
_cell_angle_beta 90.00
_cell_angle_gamma 90.00
_cell_formula_units_Z 8
_cell_length_a 14.5032(10)
_cell_length_b 9.6882(7)
_cell_length_c 44.522(3)
_cell_measurement_temperature 100(2)
_cell_volume 6255.8(8)
_computing_cell_refinement 'Bruker Apex II'
_computing_data_collection 'Bruker Apex II'
_computing_data_reduction SAINT
_computing_molecular_graphics 'Mercury 2.3'
_computing_publication_material Shelxl-97
_computing_structure_refinement 'SHELXL-97 (Sheldrick, 1997)'
_computing_structure_solution 'SHELXS-97 (Sheldrick, 1990)'
_diffrn_ambient_temperature 100(2)
_diffrn_detector_area_resol_mean 3
_diffrn_measured_fraction_theta_full 1.000
_diffrn_measured_fraction_theta_max 1.000
_diffrn_measurement_device_type 'Bruker Apex II'
_diffrn_measurement_method 'Omega scan'
_diffrn_radiation_monochromator graphite
_diffrn_radiation_source 'fine-focus sealed tube'
_diffrn_radiation_type MoK\a
_diffrn_radiation_wavelength 0.71073
_diffrn_reflns_av_R_equivalents 0.0437
_diffrn_reflns_av_sigmaI/netI 0.0239
_diffrn_reflns_limit_h_max 17
_diffrn_reflns_limit_h_min -17
_diffrn_reflns_limit_k_max 11
_diffrn_reflns_limit_k_min -11
_diffrn_reflns_limit_l_max 52
_diffrn_reflns_limit_l_min -52
_diffrn_reflns_number 55819
_diffrn_reflns_theta_full 25.00
_diffrn_reflns_theta_max 25.00
_diffrn_reflns_theta_min 0.91
_exptl_absorpt_coefficient_mu 0.086
_exptl_absorpt_correction_T_max 0.9983
_exptl_absorpt_correction_T_min 0.9847
_exptl_absorpt_correction_type multi-scan
_exptl_absorpt_process_details sadabs
_exptl_crystal_colour yellow
_exptl_crystal_density_diffrn 1.295
_exptl_crystal_density_method 'not measured'
_exptl_crystal_description needle
_exptl_crystal_F_000 2560
_exptl_crystal_size_max 0.18
_exptl_crystal_size_mid 0.03
_exptl_crystal_size_min 0.02
_refine_diff_density_max 0.966
_refine_diff_density_min -0.425
_refine_diff_density_rms 0.063
_refine_ls_extinction_coef 0.0003(2)
_refine_ls_extinction_expression Fc^*^=kFc[1+0.001xFc^2^\l^3^/sin(2\q)]^-1/4^
_refine_ls_extinction_method SHELXL
_refine_ls_goodness_of_fit_ref 1.161
_refine_ls_hydrogen_treatment constr
_refine_ls_matrix_type full
_refine_ls_number_parameters 417
_refine_ls_number_reflns 5518
_refine_ls_number_restraints 0
_refine_ls_restrained_S_all 1.161
_refine_ls_R_factor_all 0.1005
_refine_ls_R_factor_gt 0.0879
_refine_ls_shift/su_max 0.000
_refine_ls_shift/su_mean 0.000
_refine_ls_structure_factor_coef Fsqd
_refine_ls_weighting_details 'calc w=1/[\s^2^(Fo^2^)+(0.0855P)^2^+13.3303P] where P=(Fo^2^+2Fc^2^)/3'
_refine_ls_weighting_scheme calc
_refine_ls_wR_factor_gt 0.2308
_refine_ls_wR_factor_ref 0.2407
_reflns_number_gt 4635
_reflns_number_total 5518
_reflns_threshold_expression >2sigma(I)
_cod_data_source_file C0OB00947D.TXT
_cod_data_source_block complex-3
_cod_depositor_comments
;
The following automatic conversions were performed:

'_refine_ls_hydrogen_treatment' value 'constrn' was replaced with the
value 'constr' as specified in the replacement file
'src/cod-tools/trunk/data/replacement-values/replacement_values.lst'.

Automatic conversion script
Id: cif_fix_values 5376 2017-05-30 11:51:03Z andrius 
;
_cod_original_cell_volume 6255.7(8)
_cod_original_sg_symbol_H-M Pbca
_cod_database_code 7151721

loop_
_symmetry_equiv_pos_as_xyz
'x, y, z'
'-x+1/2, -y, z+1/2'
'-x, y+1/2, -z+1/2'
'x+1/2, -y+1/2, -z'
'-x, -y, -z'
'x-1/2, y, -z-1/2'
'x, -y-1/2, z-1/2'
'-x-1/2, y-1/2, z'

loop_
_atom_site_label
_atom_site_type_symbol
_atom_site_fract_x
_atom_site_fract_y
_atom_site_fract_z
_atom_site_U_iso_or_equiv
_atom_site_adp_type
_atom_site_occupancy
_atom_site_symmetry_multiplicity
_atom_site_calc_flag
_atom_site_refinement_flags
_atom_site_disorder_assembly
_atom_site_disorder_group
C1 C 0.5499(3) 0.3849(5) 0.20264(9) 0.0467(10) Uani 1 1 d . . .
H1 H 0.5265 0.4481 0.1889 0.056 Uiso 1 1 calc R . .
C2 C 0.4907(3) 0.2951(5) 0.21710(10) 0.0528(11) Uani 1 1 d . . .
H2 H 0.4279 0.2987 0.2129 0.063 Uiso 1 1 calc R . .
C3 C 0.5235(3) 0.1993(5) 0.23783(9) 0.0485(10) Uani 1 1 d . . .
H3 H 0.4827 0.1397 0.2474 0.058 Uiso 1 1 calc R . .
C4 C 0.6152(3) 0.1929(4) 0.24406(9) 0.0458(10) Uani 1 1 d . . .
H4 H 0.6367 0.1290 0.2580 0.055 Uiso 1 1 calc R . .
C5 C 0.6785(3) 0.2826(4) 0.22954(8) 0.0355(8) Uani 1 1 d . . .
C6 C 0.6451(3) 0.3817(4) 0.20851(8) 0.0384(9) Uani 1 1 d . . .
C7 C 0.7104(3) 0.4703(4) 0.19385(8) 0.0368(8) Uani 1 1 d . . .
C8 C 0.8026(3) 0.4551(4) 0.19963(9) 0.0388(9) Uani 1 1 d . . .
H8 H 0.8447 0.5120 0.1899 0.047 Uiso 1 1 calc R . .
C9 C 0.8348(3) 0.3550(4) 0.21996(9) 0.0431(9) Uani 1 1 d . . .
H9 H 0.8977 0.3456 0.2234 0.052 Uiso 1 1 calc R . .
C10 C 0.7740(3) 0.2719(4) 0.23467(9) 0.0419(9) Uani 1 1 d . . .
H10 H 0.7959 0.2071 0.2483 0.050 Uiso 1 1 calc R . .
C11 C 0.6790(3) 0.5781(4) 0.17309(8) 0.0375(9) Uani 1 1 d . . .
H11 H 0.6162 0.5952 0.1709 0.045 Uiso 1 1 calc R . .
C12 C 0.7572(3) 0.8277(4) 0.12410(8) 0.0349(8) Uani 1 1 d . . .
C13 C 0.7277(4) 1.0936(4) 0.07391(9) 0.0535(12) Uani 1 1 d . . .
H13 H 0.6636 1.0975 0.0744 0.064 Uiso 1 1 calc R . .
C14 C 0.7831(4) 1.1910(5) 0.05422(10) 0.0662(14) Uani 1 1 d . . .
C15 C 0.8808(3) 1.1993(5) 0.05739(10) 0.0539(11) Uani 1 1 d . . .
H15 H 0.9106 1.1435 0.0713 0.065 Uiso 1 1 calc R . .
C16 C 0.9318(6) 1.2896(7) 0.03994(16) 0.107(3) Uani 1 1 d . . .
H16 H 0.9955 1.2927 0.0421 0.129 Uiso 1 1 calc R . .
C17 C 0.8884(7) 1.3776(7) 0.01873(14) 0.094(2) Uani 1 1 d . . .
H17 H 0.9221 1.4388 0.0070 0.113 Uiso 1 1 calc R . .
C18 C 0.7928(6) 1.3677(5) 0.01634(11) 0.078(2) Uani 1 1 d . . .
C19 C 0.7359(4) 1.2727(6) 0.03462(12) 0.0711(15) Uani 1 1 d . . .
C20 C 0.6421(4) 1.2718(4) 0.03098(10) 0.0565(12) Uani 1 1 d . . .
H20 H 0.6050 1.2122 0.0420 0.068 Uiso 1 1 calc R . .
C21 C 0.6043(7) 1.3618(6) 0.01041(13) 0.107(3) Uani 1 1 d . . .
H21 H 0.5405 1.3601 0.0082 0.128 Uiso 1 1 calc R . .
C22 C 0.6513(7) 1.4526(6) -0.00693(13) 0.098(2) Uani 1 1 d . . .
H22 H 0.6221 1.5116 -0.0204 0.118 Uiso 1 1 calc R . .
C23 C 0.7457(6) 1.4512(7) -0.00319(14) 0.0869(18) Uani 1 1 d . . .
H23 H 0.7802 1.5118 -0.0149 0.104 Uiso 1 1 calc R . .
C24 C 0.2804(3) 0.4770(4) 0.10112(10) 0.0477(10) Uani 1 1 d . . .
H24 H 0.2558 0.5451 0.1135 0.057 Uiso 1 1 calc R . .
C25 C 0.3748(3) 0.4619(4) 0.09876(9) 0.0402(9) Uani 1 1 d . . .
C26 C 0.4112(4) 0.3599(5) 0.08021(10) 0.0583(12) Uani 1 1 d . . .
H26 H 0.4747 0.3489 0.0784 0.070 Uiso 1 1 calc R . .
C27 C 0.3515(5) 0.2747(5) 0.06436(12) 0.0739(16) Uani 1 1 d . . .
H27 H 0.3752 0.2056 0.0521 0.089 Uiso 1 1 calc R . .
C28 C 0.2571(5) 0.2916(6) 0.06666(12) 0.0745(16) Uani 1 1 d . . .
H28 H 0.2175 0.2355 0.0557 0.089 Uiso 1 1 calc R . .
C29 C 0.2224(4) 0.3911(5) 0.08515(11) 0.0626(13) Uani 1 1 d . . .
H29 H 0.1589 0.4012 0.0870 0.075 Uiso 1 1 calc R . .
C30 C 0.4238(2) 0.0235(4) 0.15892(9) 0.0361(8) Uani 1 1 d . . .
C31 C 0.3805(3) -0.0437(4) 0.18228(9) 0.0422(9) Uani 1 1 d . . .
H31 H 0.4037 -0.1273 0.1892 0.051 Uiso 1 1 calc R . .
C32 C 0.3026(3) 0.0122(4) 0.19548(10) 0.0457(10) Uani 1 1 d . . .
H32 H 0.2736 -0.0335 0.2112 0.055 Uiso 1 1 calc R . .
C33 C 0.2681(3) 0.1368(4) 0.18513(9) 0.0457(10) Uani 1 1 d . . .
H33 H 0.2151 0.1739 0.1937 0.055 Uiso 1 1 calc R . .
C34 C 0.3121(3) 0.2058(4) 0.16219(9) 0.0454(10) Uani 1 1 d . . .
H34 H 0.2888 0.2895 0.1554 0.054 Uiso 1 1 calc R . .
C35 C 0.3906(3) 0.1510(4) 0.14930(9) 0.0398(9) Uani 1 1 d . . .
H35 H 0.4212 0.1992 0.1342 0.048 Uiso 1 1 calc R . .
C36 C 0.5058(3) -0.0379(4) 0.14386(9) 0.0384(9) Uani 1 1 d . . .
C37 C 0.4389(3) 0.5512(4) 0.11611(8) 0.0364(8) Uani 1 1 d . . .
N1 N 0.7719(2) 1.0065(3) 0.08969(7) 0.0447(8) Uani 1 1 d . . .
N2 N 0.7171(2) 0.9285(3) 0.10817(7) 0.0394(7) Uani 1 1 d . . .
H2A H 0.6588 0.9438 0.1095 0.047 Uiso 1 1 calc R . .
N3 N 0.8457(2) 0.8069(3) 0.12347(7) 0.0403(8) Uani 1 1 d . . .
H3A H 0.8694 0.7398 0.1335 0.048 Uiso 1 1 calc R . .
H3B H 0.8806 0.8603 0.1130 0.048 Uiso 1 1 calc R . .
N4 N 0.6998(2) 0.7486(3) 0.13986(7) 0.0361(7) Uani 1 1 d . . .
H4A H 0.6411 0.7600 0.1387 0.043 Uiso 1 1 calc R . .
N5 N 0.7370(2) 0.6484(3) 0.15795(7) 0.0350(7) Uani 1 1 d . . .
O1 O 0.55668(19) 0.0384(3) 0.12824(7) 0.0460(7) Uani 1 1 d . . .
O2 O 0.52104(18) -0.1667(3) 0.14759(7) 0.0456(7) Uani 1 1 d . . .
O3 O 0.39937(18) 0.6576(3) 0.12867(7) 0.0494(8) Uani 1 1 d . . .
H3X H 0.4390 0.7098 0.1353 0.074 Uiso 1 1 calc R . .
O4 O 0.52065(19) 0.5283(3) 0.11844(7) 0.0511(8) Uani 1 1 d . . .

loop_
_atom_site_aniso_label
_atom_site_aniso_U_11
_atom_site_aniso_U_22
_atom_site_aniso_U_33
_atom_site_aniso_U_23
_atom_site_aniso_U_13
_atom_site_aniso_U_12
C1 0.046(2) 0.050(2) 0.044(2) -0.0065(19) -0.0057(18) 0.0035(19)
C2 0.037(2) 0.070(3) 0.051(2) -0.005(2) 0.0048(19) -0.008(2)
C3 0.041(2) 0.052(2) 0.053(2) -0.010(2) 0.0061(18) -0.0044(19)
C4 0.053(2) 0.040(2) 0.045(2) -0.0113(18) -0.0001(19) 0.0010(19)
C5 0.040(2) 0.0300(18) 0.0365(19) -0.0135(15) -0.0041(15) 0.0033(16)
C6 0.040(2) 0.0366(19) 0.0383(19) -0.0163(16) -0.0012(16) 0.0039(16)
C7 0.044(2) 0.0275(18) 0.0394(19) -0.0141(15) 0.0012(16) 0.0018(16)
C8 0.039(2) 0.0303(19) 0.047(2) -0.0117(16) -0.0058(17) -0.0002(16)
C9 0.038(2) 0.036(2) 0.055(2) -0.0112(18) -0.0085(18) 0.0038(17)
C10 0.044(2) 0.035(2) 0.047(2) -0.0110(17) -0.0055(17) 0.0038(18)
C11 0.0315(19) 0.0337(19) 0.047(2) -0.0154(17) -0.0016(16) 0.0007(16)
C12 0.0374(19) 0.0271(18) 0.0401(19) -0.0160(15) -0.0007(16) -0.0046(15)
C13 0.085(3) 0.036(2) 0.040(2) -0.0185(19) 0.010(2) -0.007(2)
C14 0.101(4) 0.052(3) 0.046(2) -0.024(2) -0.005(3) 0.017(3)
C15 0.062(3) 0.049(2) 0.051(2) -0.006(2) 0.009(2) 0.000(2)
C16 0.134(6) 0.088(5) 0.100(5) -0.034(4) 0.056(5) -0.029(5)
C17 0.154(7) 0.069(4) 0.060(3) -0.008(3) -0.001(4) 0.030(4)
C18 0.154(6) 0.038(3) 0.043(3) -0.014(2) 0.028(3) -0.010(3)
C19 0.089(4) 0.061(3) 0.063(3) -0.038(3) -0.006(3) 0.015(3)
C20 0.083(4) 0.039(2) 0.047(2) -0.0098(19) -0.002(2) 0.004(2)
C21 0.216(9) 0.044(3) 0.061(3) -0.006(3) -0.014(4) 0.017(4)
C22 0.180(8) 0.058(3) 0.056(3) -0.006(3) -0.011(4) 0.028(4)
C23 0.109(5) 0.081(4) 0.071(4) -0.035(3) 0.009(4) 0.006(4)
C24 0.049(2) 0.040(2) 0.054(2) -0.0010(19) 0.0012(19) -0.0120(19)
C25 0.051(2) 0.0268(18) 0.043(2) 0.0035(16) -0.0007(18) -0.0020(17)
C26 0.072(3) 0.048(2) 0.055(3) -0.008(2) 0.002(2) 0.005(2)
C27 0.107(5) 0.056(3) 0.058(3) -0.022(2) -0.002(3) -0.004(3)
C28 0.099(4) 0.061(3) 0.064(3) -0.007(3) -0.012(3) -0.032(3)
C29 0.068(3) 0.057(3) 0.063(3) -0.001(2) -0.007(2) -0.024(2)
C30 0.0314(18) 0.0288(18) 0.048(2) -0.0061(16) -0.0086(16) -0.0018(15)
C31 0.037(2) 0.0234(17) 0.066(3) 0.0028(17) -0.0028(19) 0.0004(16)
C32 0.045(2) 0.033(2) 0.059(3) 0.0015(18) 0.0046(19) -0.0008(17)
C33 0.041(2) 0.041(2) 0.055(2) -0.0057(19) -0.0012(18) 0.0078(18)
C34 0.052(2) 0.038(2) 0.046(2) 0.0020(18) -0.0048(19) 0.0123(19)
C35 0.043(2) 0.0331(19) 0.043(2) 0.0003(16) -0.0020(17) 0.0033(17)
C36 0.0340(19) 0.0278(18) 0.054(2) -0.0078(17) -0.0085(17) -0.0039(16)
C37 0.039(2) 0.0262(17) 0.044(2) 0.0035(16) 0.0018(16) -0.0002(16)
N1 0.059(2) 0.0324(17) 0.0423(18) -0.0139(15) 0.0077(16) -0.0089(16)
N2 0.0405(17) 0.0351(17) 0.0425(17) -0.0108(14) 0.0008(14) -0.0043(14)
N3 0.0361(17) 0.0299(15) 0.0550(19) -0.0088(14) 0.0044(14) -0.0018(13)
N4 0.0288(15) 0.0334(16) 0.0460(17) -0.0109(14) -0.0013(13) -0.0017(13)
N5 0.0350(17) 0.0282(15) 0.0417(16) -0.0113(13) -0.0032(13) 0.0013(13)
O1 0.0417(15) 0.0324(14) 0.0639(18) -0.0017(13) 0.0019(13) -0.0010(12)
O2 0.0345(14) 0.0243(13) 0.078(2) -0.0076(13) -0.0041(13) -0.0021(11)
O3 0.0318(14) 0.0326(14) 0.084(2) -0.0174(14) -0.0040(14) -0.0008(12)
O4 0.0374(16) 0.0430(16) 0.073(2) -0.0090(14) -0.0023(14) 0.0066(13)

loop_
_atom_type_symbol
_atom_type_description
_atom_type_scat_dispersion_real
_atom_type_scat_dispersion_imag
_atom_type_scat_source
C C 0.0033 0.0016 'International Tables Vol C Tables 4.2.6.8 and 6.1.1.4'
H H 0.0000 0.0000 'International Tables Vol C Tables 4.2.6.8 and 6.1.1.4'
N N 0.0061 0.0033 'International Tables Vol C Tables 4.2.6.8 and 6.1.1.4'
O O 0.0106 0.0060 'International Tables Vol C Tables 4.2.6.8 and 6.1.1.4'

loop_
_geom_angle_atom_site_label_1
_geom_angle_atom_site_label_2
_geom_angle_atom_site_label_3
_geom_angle
_geom_angle_site_symmetry_1
_geom_angle_site_symmetry_3
_geom_angle_publ_flag
C2 C1 C6 120.6(4) . . ?
C2 C1 H1 119.7 . . ?
C6 C1 H1 119.7 . . ?
C1 C2 C3 121.1(4) . . ?
C1 C2 H2 119.4 . . ?
C3 C2 H2 119.4 . . ?
C4 C3 C2 119.9(4) . . ?
C4 C3 H3 120.0 . . ?
C2 C3 H3 120.0 . . ?
C3 C4 C5 120.8(4) . . ?
C3 C4 H4 119.6 . . ?
C5 C4 H4 119.6 . . ?
C10 C5 C4 121.2(4) . . ?
C10 C5 C6 119.4(4) . . ?
C4 C5 C6 119.4(4) . . ?
C1 C6 C5 118.1(4) . . ?
C1 C6 C7 123.4(4) . . ?
C5 C6 C7 118.5(3) . . ?
C8 C7 C6 119.6(4) . . ?
C8 C7 C11 119.9(4) . . ?
C6 C7 C11 120.5(3) . . ?
C7 C8 C9 121.3(4) . . ?
C7 C8 H8 119.4 . . ?
C9 C8 H8 119.4 . . ?
C10 C9 C8 120.2(4) . . ?
C10 C9 H9 119.9 . . ?
C8 C9 H9 119.9 . . ?
C9 C10 C5 121.0(4) . . ?
C9 C10 H10 119.5 . . ?
C5 C10 H10 119.5 . . ?
N5 C11 C7 120.5(3) . . ?
N5 C11 H11 119.7 . . ?
C7 C11 H11 119.7 . . ?
N3 C12 N4 122.7(4) . . ?
N3 C12 N2 122.1(4) . . ?
N4 C12 N2 115.2(3) . . ?
N1 C13 C14 117.6(5) . . ?
N1 C13 H13 121.2 . . ?
C14 C13 H13 121.2 . . ?
C19 C14 C15 122.0(5) . . ?
C19 C14 C13 117.7(5) . . ?
C15 C14 C13 120.3(5) . . ?
C16 C15 C14 120.7(6) . . ?
C16 C15 H15 119.6 . . ?
C14 C15 H15 119.6 . . ?
C15 C16 C17 121.1(8) . . ?
C15 C16 H16 119.5 . . ?
C17 C16 H16 119.5 . . ?
C18 C17 C16 116.8(8) . . ?
C18 C17 H17 121.6 . . ?
C16 C17 H17 121.6 . . ?
C23 C18 C17 120.2(6) . . ?
C23 C18 C19 116.0(7) . . ?
C17 C18 C19 123.7(7) . . ?
C14 C19 C20 124.8(6) . . ?
C14 C19 C18 115.7(6) . . ?
C20 C19 C18 119.5(6) . . ?
C19 C20 C21 118.0(6) . . ?
C19 C20 H20 121.0 . . ?
C21 C20 H20 121.0 . . ?
C22 C21 C20 126.2(9) . . ?
C22 C21 H21 116.9 . . ?
C20 C21 H21 116.9 . . ?
C21 C22 C23 115.1(7) . . ?
C21 C22 H22 122.4 . . ?
C23 C22 H22 122.4 . . ?
C18 C23 C22 125.2(7) . . ?
C18 C23 H23 117.4 . . ?
C22 C23 H23 117.4 . . ?
C29 C24 C25 120.1(4) . . ?
C29 C24 H24 120.0 . . ?
C25 C24 H24 120.0 . . ?
C24 C25 C26 119.7(4) . . ?
C24 C25 C37 121.3(4) . . ?
C26 C25 C37 119.0(4) . . ?
C27 C26 C25 119.1(5) . . ?
C27 C26 H26 120.4 . . ?
C25 C26 H26 120.4 . . ?
C28 C27 C26 120.6(5) . . ?
C28 C27 H27 119.7 . . ?
C26 C27 H27 119.7 . . ?
C29 C28 C27 119.6(5) . . ?
C29 C28 H28 120.2 . . ?
C27 C28 H28 120.2 . . ?
C28 C29 C24 120.8(5) . . ?
C28 C29 H29 119.6 . . ?
C24 C29 H29 119.6 . . ?
C31 C30 C35 119.5(4) . . ?
C31 C30 C36 121.0(3) . . ?
C35 C30 C36 119.5(4) . . ?
C30 C31 C32 120.5(3) . . ?
C30 C31 H31 119.8 . . ?
C32 C31 H31 119.8 . . ?
C31 C32 C33 119.7(4) . . ?
C31 C32 H32 120.1 . . ?
C33 C32 H32 120.1 . . ?
C34 C33 C32 120.1(4) . . ?
C34 C33 H33 120.0 . . ?
C32 C33 H33 120.0 . . ?
C33 C34 C35 120.3(4) . . ?
C33 C34 H34 119.9 . . ?
C35 C34 H34 119.9 . . ?
C34 C35 C30 119.9(4) . . ?
C34 C35 H35 120.1 . . ?
C30 C35 H35 120.1 . . ?
O1 C36 O2 123.1(4) . . ?
O1 C36 C30 118.9(3) . . ?
O2 C36 C30 118.0(3) . . ?
O4 C37 O3 122.6(4) . . ?
O4 C37 C25 123.4(3) . . ?
O3 C37 C25 114.0(3) . . ?
C13 N1 N2 113.8(4) . . ?
C12 N2 N1 117.8(3) . . ?
C12 N2 H2A 121.1 . . ?
N1 N2 H2A 121.1 . . ?
C12 N3 H3A 120.0 . . ?
C12 N3 H3B 120.0 . . ?
H3A N3 H3B 120.0 . . ?
C12 N4 N5 118.1(3) . . ?
C12 N4 H4A 121.0 . . ?
N5 N4 H4A 121.0 . . ?
C11 N5 N4 115.4(3) . . ?
C37 O3 H3X 109.5 . . ?

loop_
_geom_bond_atom_site_label_1
_geom_bond_atom_site_label_2
_geom_bond_distance
_geom_bond_site_symmetry_2
_geom_bond_publ_flag
C1 C2 1.381(6) . ?
C1 C6 1.406(6) . ?
C1 H1 0.9300 . ?
C2 C3 1.393(6) . ?
C2 H2 0.9300 . ?
C3 C4 1.360(6) . ?
C3 H3 0.9300 . ?
C4 C5 1.421(6) . ?
C4 H4 0.9300 . ?
C5 C10 1.407(5) . ?
C5 C6 1.425(5) . ?
C6 C7 1.436(5) . ?
C7 C8 1.369(5) . ?
C7 C11 1.467(5) . ?
C8 C9 1.406(6) . ?
C8 H8 0.9300 . ?
C9 C10 1.361(6) . ?
C9 H9 0.9300 . ?
C10 H10 0.9300 . ?
C11 N5 1.275(5) . ?
C11 H11 0.9300 . ?
C12 N3 1.299(5) . ?
C12 N4 1.332(5) . ?
C12 N2 1.340(5) . ?
C13 N1 1.272(6) . ?
C13 C14 1.518(7) . ?
C13 H13 0.9300 . ?
C14 C19 1.363(7) . ?
C14 C15 1.427(7) . ?
C15 C16 1.384(8) . ?
C15 H15 0.9300 . ?
C16 C17 1.419(10) . ?
C16 H16 0.9300 . ?
C17 C18 1.394(10) . ?
C17 H17 0.9300 . ?
C18 C23 1.370(9) . ?
C18 C19 1.480(8) . ?
C19 C20 1.370(8) . ?
C20 C21 1.378(7) . ?
C20 H20 0.9300 . ?
C21 C22 1.354(10) . ?
C21 H21 0.9300 . ?
C22 C23 1.379(10) . ?
C22 H22 0.9300 . ?
C23 H23 0.9300 . ?
C24 C29 1.380(6) . ?
C24 C25 1.382(6) . ?
C24 H24 0.9300 . ?
C25 C26 1.392(6) . ?
C25 C37 1.486(5) . ?
C26 C27 1.390(7) . ?
C26 H26 0.9300 . ?
C27 C28 1.381(9) . ?
C27 H27 0.9300 . ?
C28 C29 1.364(8) . ?
C28 H28 0.9300 . ?
C29 H29 0.9300 . ?
C30 C31 1.379(5) . ?
C30 C35 1.394(5) . ?
C30 C36 1.489(5) . ?
C31 C32 1.383(6) . ?
C31 H31 0.9300 . ?
C32 C33 1.385(6) . ?
C32 H32 0.9300 . ?
C33 C34 1.378(6) . ?
C33 H33 0.9300 . ?
C34 C35 1.380(6) . ?
C34 H34 0.9300 . ?
C35 H35 0.9300 . ?
C36 O1 1.255(5) . ?
C36 O2 1.278(4) . ?
C37 O4 1.211(5) . ?
C37 O3 1.305(4) . ?
N1 N2 1.372(4) . ?
N2 H2A 0.8600 . ?
N3 H3A 0.8600 . ?
N3 H3B 0.8600 . ?
N4 N5 1.371(4) . ?
N4 H4A 0.8600 . ?
O3 H3X 0.8200 . ?

loop_
_geom_hbond_atom_site_label_D
_geom_hbond_atom_site_label_H
_geom_hbond_atom_site_label_A
_geom_hbond_distance_DH
_geom_hbond_distance_HA
_geom_hbond_distance_DA
_geom_hbond_angle_DHA
_geom_hbond_site_symmetry_A
N3 H3B O4 0.86 2.18 2.899(4) 140.8 8_765
N3 H3A O1 0.86 2.24 2.970(4) 142.7 8_765
O3 H3X O2 0.82 1.77 2.593(4) 175.4 1_565
N4 H4A O2 0.86 1.92 2.741(4) 158.9 1_565
N2 H2A O1 0.86 1.93 2.710(4) 149.9 1_565

loop_
_cod_related_entry_id
_cod_related_entry_database
_cod_related_entry_code
1 ChemSpider 30653470
